data_4312457
loop_
_publ_author_name
' Takashi Yoshimura '
' Keisuke Umakoshi '
' Yoichi Sasaki '

_publ_contact_author_address
;
        Division of Chemistry
    Graduate School of Science
    Hokkaido University
    Kita-ku, Sapporo 060-0810
    Japan
;
_publ_contact_author_email ' ysasaki@sci.hokudai.ac.jp '
_publ_contact_author_fax ' +81-11-706-3817 '
_publ_contact_author_name ' Prof. Yoichi Sasaki'
_publ_contact_author_phone ' +81-11-706-3447 '
_publ_section_title
;
 Structural Studies on the Stepwise Chelating Processes of Bidentate
 2-(Aminomethyl)pyridine and Tridentate Bis(2-pyridylmethyl)amine toward
 an Acetate-Bridged Dirhodium(II) Center
;
_journal_name_full 'Inorganic Chemistry'
_journal_page_first 7106
_journal_page_last 7115
_journal_paper_doi 10.1021/ic030093w
_journal_volume 42
_journal_year 2003
_chemical_formula_moiety 'C38 H34 O8 N6 Rh2   '
_chemical_formula_sum 'C38 H34 N6 O8 Rh2'
_chemical_formula_weight 908.53
_space_group_IT_number 2
_symmetry_cell_setting triclinic
_symmetry_Int_Tables_number 2
_symmetry_space_group_name_Hall '-P 1'
_symmetry_space_group_name_H-M 'P -1'
_atom_type_scat_source 'International Tables (1974)'
_cell_angle_alpha 104.83(2)
_cell_angle_beta 94.64(1)
_cell_angle_gamma 69.23(1)
_cell_formula_units_Z 1
_cell_length_a 10.043(2)
_cell_length_b 13.433(2)
_cell_length_c 8.012(2)
_cell_measurement_reflns_used 26
_cell_measurement_temperature 296
_cell_measurement_theta_max 17.5
_cell_measurement_theta_min 15.0
_cell_volume 976.9(4)
_computing_cell_refinement 'MXC(MAC Science)'
_computing_data_collection 'MXC(MAC Science)'
_computing_data_reduction Crystan
_computing_molecular_graphics Crystan
_computing_publication_material Crystan
_computing_structure_refinement Crystan
_computing_structure_solution SIR92
_diffrn_measurement_device 'Mac Science MXC18'
_diffrn_measurement_method '\w/2\q scans'
_diffrn_radiation_type 'Mo K-alpha'
_diffrn_radiation_wavelength 0.71073
_diffrn_reflns_av_R_equivalents 0.015
_diffrn_reflns_limit_h_max 13
_diffrn_reflns_limit_h_min -13
_diffrn_reflns_limit_k_max 17
_diffrn_reflns_limit_k_min -17
_diffrn_reflns_limit_l_max 0
_diffrn_reflns_limit_l_min -10
_diffrn_reflns_number 6270
_diffrn_reflns_theta_max 28.67
_exptl_absorpt_coefficient_mu 0.8861
_exptl_absorpt_correction_type none
_exptl_crystal_colour purple
_exptl_crystal_density_diffrn 1.540
_exptl_crystal_density_meas ?
_exptl_crystal_description rhombic
_exptl_crystal_F_000 458.0
_exptl_crystal_size_max 0.30
_exptl_crystal_size_mid 0.28
_exptl_crystal_size_min 0.15
_refine_diff_density_max 0.72
_refine_diff_density_min -0.54
_refine_ls_extinction_method None
_refine_ls_goodness_of_fit_obs 1.100
_refine_ls_hydrogen_treatment 'H atoms riding with U(H) = 1.2Ueq(C)'
_refine_ls_matrix_type full
_refine_ls_number_parameters 244
_refine_ls_number_reflns 5060
_refine_ls_R_factor_obs 0.029
_refine_ls_shift/esd_max 0.0296
_refine_ls_shift/esd_mean 0.0066
_refine_ls_structure_factor_coef F
_refine_ls_weighting_details 'w = 1/[\s^2^(F) + 0.001F^2^]'
_refine_ls_weighting_scheme calc
_refine_ls_wR_factor_obs 0.037
_reflns_number_observed 5060
_reflns_number_total 5330
_reflns_observed_criterion I_>_2.00_sigma(I)
_cod_data_source_file ic030093w_6.cif
_cod_data_source_block '[Rh2(OAc)4(tpy)2]'
_cod_depositor_comments
;
The following automatic conversions were performed:

'_atom_site_thermal_displace_type' tag value 'Uij' was replaced with
'Uani' value 27 times.

'_symmetry_cell_setting' value 'Triclinic'
changed to 'triclinic' according to the built-in table from CIF Core
dictionary named 'cif_core.dic' version 2.4.1 from 2010-06-29.

Automatic conversion script
Id: cif_fix_values 1646 2011-03-28 12:23:43Z adriana 

The following automatic conversions were performed:

'_exptl_crystal_density_meas' value 'not measured' was changed to '?'
- the value is perceived as not measured.

Automatic conversion script
Id: cif_fix_values 3008 2015-01-20 13:52:24Z robertas 

The following automatic conversions were performed:

'_refine_ls_weighting_scheme' value 'w = 1/[\s^2^(F) + 0.001F^2^]'
was changed to 'calc'. New tag '_refine_ls_weighting_details' was
created. The value of the new tag was set to 'w = 1/[\s^2^(F) +
0.001F^2^]'.

Automatic conversion script
Id: cif_fix_values 3143 2015-03-26 13:38:13Z robertas 
;
_cod_original_cell_volume 976.9(3)
_cod_original_sg_symbol_H-M 'P -1 '
_cod_original_formula_sum 'C38 H34 O8 N6 Rh2   '
_cod_database_code 4312457

loop_
_symmetry_equiv_pos_as_xyz
x,y,z
-x,-y,-z

loop_
_atom_site_aniso_label
_atom_site_aniso_U_11
_atom_site_aniso_U_22
_atom_site_aniso_U_33
_atom_site_aniso_U_12
_atom_site_aniso_U_13
_atom_site_aniso_U_23
Rh1 0.0258(1) 0.0326(1) 0.0280(1) -.0121(0) 0.0000(0) 0.0102(0)
O1 0.0296(5) 0.0505(7) 0.0351(6) -.0161(5) -.0035(4) 0.0128(5)
O2 0.0353(6) 0.0518(7) 0.0309(5) -.0138(5) -.0017(4) 0.0126(5)
O3 0.0376(6) 0.0352(6) 0.0446(6) -.0119(5) 0.0052(5) 0.0129(5)
O4 0.0403(6) 0.0385(6) 0.0522(7) -.0159(5) 0.0087(5) 0.0171(5)
N1 0.0321(6) 0.0376(7) 0.0346(7) -.0133(5) -.0004(5) 0.0113(5)
N2 0.0363(7) 0.0375(7) 0.0413(7) -.0108(6) -.0018(6) 0.0042(6)
N3 0.052(1) 0.044(1) 0.071(1) -0.020(1) -0.001(1) 0.013(1)
C1 0.0371(8) 0.0443(9) 0.0340(8) -.0189(7) -.0052(6) 0.0157(7)
C2 0.047(1) 0.105(2) 0.034(1) -0.033(1) -0.013(1) 0.020(1)
C3 0.0412(9) 0.0386(8) 0.0423(9) -.0163(7) 0.0028(7) 0.0138(7)
C4 0.077(2) 0.041(1) 0.103(2) -0.019(1) 0.028(1) 0.027(1)
C11 0.0403(9) 0.0458(9) 0.0402(8) -.0206(7) 0.0003(7) 0.0123(7)
C12 0.044(1) 0.066(1) 0.052(1) -0.032(1) 0.005(1) 0.011(1)
C13 0.0336(9) 0.0713(14) 0.0739(14) -.0175(9) 0.0133(9) 0.0101(11)
C14 0.0402(9) 0.0470(10) 0.0634(12) -.0114(8) 0.0122(9) 0.0028(9)
C15 0.0381(8) 0.0416(9) 0.0343(8) -.0145(7) 0.0018(6) 0.0060(7)
C21 0.0412(9) 0.0374(8) 0.0356(8) -.0141(7) 0.0016(7) 0.0015(6)
C22 0.048(1) 0.041(1) 0.045(1) -0.013(1) -0.007(1) 0.008(1)
C23 0.047(1) 0.052(1) 0.061(1) -0.018(1) -0.017(1) 0.010(1)
C24 0.048(1) 0.047(1) 0.066(1) -0.022(1) -0.014(1) 0.009(1)
C25 0.0422(9) 0.0380(8) 0.0458(9) -.0149(7) -.0034(7) 0.0052(7)
C31 0.0442(9) 0.0382(9) 0.0469(10) -.0139(7) 0.0000(7) 0.0051(7)
C32 0.056(1) 0.051(1) 0.075(1) -0.023(1) -0.017(1) 0.021(1)
C33 0.061(1) 0.056(1) 0.078(2) -0.013(1) -0.017(1) 0.023(1)
C34 0.073(2) 0.047(1) 0.074(1) -0.012(1) 0.001(1) 0.022(1)
C35 0.064(1) 0.046(1) 0.087(2) -0.023(1) 0.009(1) 0.016(1)

loop_
_atom_site_label
_atom_site_fract_x
_atom_site_fract_y
_atom_site_fract_z
_atom_site_U_iso_or_equiv
_atom_site_occupancy
_atom_site_thermal_displace_type
Rh1 0.11008(1) -0.04510(1) -0.08095(1) 0.03034(5) 1.000 Uani
O1 0.21456(12) -0.03077(10) 0.14827(15) 0.0409(6) 1.000 Uani
O2 0.00792(12) 0.05005(10) 0.29920(14) 0.0424(6) 1.000 Uani
O3 0.10218(12) -0.18895(9) -0.05173(16) 0.0415(6) 1.000 Uani
O4 -0.10639(13) -0.10602(10) 0.09475(16) 0.0455(6) 1.000 Uani
N1 0.32892(14) -0.13315(11) -0.22286(17) 0.0369(6) 1.000 Uani
N2 0.36531(15) -0.41042(12) -0.28695(19) 0.0419(7) 1.000 Uani
N3 0.28219(19) -0.65092(14) -0.29289(25) 0.0591(9) 1.000 Uani
C1 0.14240(17) 0.01046(14) 0.28761(20) 0.0402(7) 1.000 Uani
C2 0.2236(2) 0.0127(2) 0.4550(2) 0.067(1) 1.000 Uani
C3 -0.00101(18) -0.18963(14) 0.02815(22) 0.0427(8) 1.000 Uani
C4 0.0048(3) -0.3002(2) 0.0467(4) 0.077(1) 1.000 Uani
C11 0.40900(18) -0.06919(15) -0.18953(22) 0.0442(8) 1.000 Uani
C12 0.5545(2) -0.1085(2) -0.2124(3) 0.056(1) 1.000 Uani
C13 0.6232(2) -0.2201(2) -0.2713(3) 0.064(1) 1.000 Uani
C14 0.5435(2) -0.2880(2) -0.3070(3) 0.055(1) 1.000 Uani
C15 0.39679(18) -0.24210(14) -0.28543(21) 0.0410(8) 1.000 Uani
C21 0.31107(18) -0.31613(14) -0.33540(21) 0.0414(8) 1.000 Uani
C22 0.1866(2) -0.2892(2) -0.4314(2) 0.0490(9) 1.000 Uani
C23 0.1155(2) -0.3638(2) -0.4744(3) 0.058(1) 1.000 Uani
C24 0.1674(2) -0.4590(2) -0.4199(3) 0.057(1) 1.000 Uani
C25 0.29430(19) -0.48153(14) -0.32821(24) 0.0454(8) 1.000 Uani
C31 0.3591(2) -0.5851(2) -0.2706(2) 0.0466(8) 1.000 Uani
C32 0.4941(2) -0.6116(2) -0.1991(3) 0.064(1) 1.000 Uani
C33 0.5530(3) -0.7096(2) -0.1515(3) 0.071(1) 1.000 Uani
C34 0.4752(3) -0.7778(2) -0.1730(3) 0.069(1) 1.000 Uani
C35 0.3426(3) -0.7448(2) -0.2438(3) 0.069(1) 1.000 Uani
H11 0.36210 0.00851 -0.14753 0.054 1.000 Uiso
H12 0.60706 -0.05917 -0.18722 0.067 1.000 Uiso
H13 0.72470 -0.24983 -0.28728 0.078 1.000 Uiso
H14 0.58866 -0.36613 -0.34573 0.066 1.000 Uiso
H22 0.15204 -0.22134 -0.46651 0.060 1.000 Uiso
H23 0.03087 -0.34923 -0.54269 0.071 1.000 Uiso
H24 0.11678 -0.50968 -0.44317 0.068 1.000 Uiso
H32 0.54529 -0.56161 -0.18236 0.077 1.000 Uiso
H33 0.64664 -0.72984 -0.10304 0.086 1.000 Uiso
H34 0.51276 -0.84663 -0.14076 0.083 1.000 Uiso
H35 0.28858 -0.79277 -0.25907 0.080 1.000 Uiso

loop_
_geom_angle_atom_site_label_1
_geom_angle_atom_site_label_2
_geom_angle_atom_site_label_3
_geom_angle
_geom_angle_site_symmetry_1
_geom_angle_site_symmetry_2
_geom_angle_site_symmetry_3
_geom_angle_publ_flag
Rh1 Rh1 O1 87.9(1) 2_555 1_555 1_555 yes
Rh1 Rh1 O2 87.8(1) 2_555 1_555 2_555 yes
Rh1 Rh1 O3 87.2(1) 2_555 1_555 1_555 yes
Rh1 Rh1 O4 88.4(1) 2_555 1_555 2_555 yes
Rh1 Rh1 N1 176.8(1) 2_555 1_555 1_555 yes
O1 Rh1 O2 175.5(1) 1_555 1_555 2_555 yes
O1 Rh1 O3 88.1(1) 1_555 1_555 1_555 yes
O1 Rh1 O4 90.4(1) 1_555 1_555 2_555 yes
O1 Rh1 N1 89.0(1) 1_555 1_555 1_555 yes
O2 Rh1 O3 93.1(1) 2_555 1_555 1_555 yes
O2 Rh1 O4 88.1(1) 2_555 1_555 2_555 yes
O2 Rh1 N1 95.3(1) 2_555 1_555 1_555 yes
O3 Rh1 O4 175.5(1) 1_555 1_555 2_555 yes
O3 Rh1 N1 92.0(1) 1_555 1_555 1_555 yes
O4 Rh1 N1 92.2(1) 2_555 1_555 1_555 yes
Rh1 O1 C1 118.9(2) 1_555 1_555 1_555 no
Rh1 O2 C1 119.6(1) 2_555 1_555 1_555 no
Rh1 O3 C3 120.4(2) 1_555 1_555 1_555 no
Rh1 O4 C3 118.3(2) 2_555 1_555 1_555 no
Rh1 N1 C11 111.4(2) 1_555 1_555 1_555 no
Rh1 N1 C15 128.3(2) 1_555 1_555 1_555 no
C11 N1 C15 117.1(2) 1_555 1_555 1_555 no
C21 N2 C25 118.4(2) 1_555 1_555 1_555 no
C31 N3 C35 116.4(2) 1_555 1_555 1_555 no
O1 C1 O2 125.7(2) 1_555 1_555 1_555 no
O1 C1 C2 117.4(2) 1_555 1_555 1_555 no
O2 C1 C2 116.9(2) 1_555 1_555 1_555 no
O3 C3 O4 125.7(2) 1_555 1_555 1_555 no
O3 C3 C4 116.3(2) 1_555 1_555 1_555 no
O4 C3 C4 118.0(2) 1_555 1_555 1_555 no
N1 C11 C12 123.8(2) 1_555 1_555 1_555 no
C11 C12 C13 118.7(2) 1_555 1_555 1_555 no
C12 C13 C14 118.8(2) 1_555 1_555 1_555 no
C13 C14 C15 119.1(2) 1_555 1_555 1_555 no
N1 C15 C14 122.4(2) 1_555 1_555 1_555 no
N1 C15 C21 119.1(2) 1_555 1_555 1_555 no
C14 C15 C21 118.4(2) 1_555 1_555 1_555 no
N2 C21 C15 115.0(2) 1_555 1_555 1_555 no
N2 C21 C22 123.1(2) 1_555 1_555 1_555 no
C15 C21 C22 121.8(2) 1_555 1_555 1_555 no
C21 C22 C23 117.8(2) 1_555 1_555 1_555 no
C22 C23 C24 119.5(2) 1_555 1_555 1_555 no
C23 C24 C25 119.4(2) 1_555 1_555 1_555 no
N2 C25 C24 121.7(2) 1_555 1_555 1_555 no
N2 C25 C31 116.2(2) 1_555 1_555 1_555 no
C24 C25 C31 122.1(2) 1_555 1_555 1_555 no
N3 C31 C25 116.9(2) 1_555 1_555 1_555 no
N3 C31 C32 122.3(2) 1_555 1_555 1_555 no
C25 C31 C32 120.8(2) 1_555 1_555 1_555 no
C31 C32 C33 119.5(3) 1_555 1_555 1_555 no
C32 C33 C34 118.9(3) 1_555 1_555 1_555 no
C33 C34 C35 117.6(3) 1_555 1_555 1_555 no
N3 C35 C34 125.3(3) 1_555 1_555 1_555 no
N1 C11 H11 118.1(2) 1_555 1_555 1_555 no
C12 C11 H11 118.2(2) 1_555 1_555 1_555 no
C11 C12 H12 120.6(3) 1_555 1_555 1_555 no
C13 C12 H12 120.7(2) 1_555 1_555 1_555 no
C12 C13 H13 120.5(3) 1_555 1_555 1_555 no
C14 C13 H13 120.7(3) 1_555 1_555 1_555 no
C13 C14 H14 120.6(2) 1_555 1_555 1_555 no
C15 C14 H14 120.2(2) 1_555 1_555 1_555 no
C21 C22 H22 120.8(2) 1_555 1_555 1_555 no
C23 C22 H22 121.4(2) 1_555 1_555 1_555 no
C22 C23 H23 120.3(2) 1_555 1_555 1_555 no
C24 C23 H23 120.1(3) 1_555 1_555 1_555 no
C23 C24 H24 120.6(3) 1_555 1_555 1_555 no
C25 C24 H24 120.0(2) 1_555 1_555 1_555 no
C31 C32 H32 120.1(3) 1_555 1_555 1_555 no
C33 C32 H32 120.5(3) 1_555 1_555 1_555 no
C32 C33 H33 120.7(3) 1_555 1_555 1_555 no
C34 C33 H33 120.4(3) 1_555 1_555 1_555 no
C33 C34 H34 121.1(3) 1_555 1_555 1_555 no
C35 C34 H34 121.2(3) 1_555 1_555 1_555 no
N3 C35 H35 117.3(3) 1_555 1_555 1_555 no
C34 C35 H35 117.4(3) 1_555 1_555 1_555 no

loop_
_geom_bond_atom_site_label_1
_geom_bond_atom_site_label_2
_geom_bond_distance
_geom_bond_site_symmetry_1
_geom_bond_site_symmetry_2
_geom_bond_publ_flag
Rh1 Rh1 2.408(1) 1_555 2_555 yes
Rh1 O1 2.040(2) 1_555 1_555 yes
Rh1 O2 2.032(2) 1_555 2_555 yes
Rh1 O3 2.034(2) 1_555 1_555 yes
Rh1 O4 2.048(2) 1_555 2_555 yes
Rh1 N1 2.323(2) 1_555 1_555 yes
O1 C1 1.268(2) 1_555 1_555 no
O2 C1 1.265(2) 1_555 1_555 no
O3 C3 1.265(2) 1_555 1_555 no
O4 C3 1.268(3) 1_555 1_555 no
N1 C11 1.339(3) 1_555 1_555 no
N1 C15 1.353(3) 1_555 1_555 no
N2 C21 1.334(3) 1_555 1_555 no
N2 C25 1.347(3) 1_555 1_555 no
N3 C31 1.338(3) 1_555 1_555 no
N3 C35 1.336(3) 1_555 1_555 no
C1 C2 1.511(3) 1_555 1_555 no
C3 C4 1.511(3) 1_555 1_555 no
C11 C12 1.376(3) 1_555 1_555 no
C12 C13 1.380(4) 1_555 1_555 no
C13 C14 1.379(3) 1_555 1_555 no
C14 C15 1.386(3) 1_555 1_555 no
C15 C21 1.496(3) 1_555 1_555 no
C21 C22 1.397(3) 1_555 1_555 no
C22 C23 1.388(3) 1_555 1_555 no
C23 C24 1.368(3) 1_555 1_555 no
C24 C25 1.394(3) 1_555 1_555 no
C25 C31 1.487(3) 1_555 1_555 no
C31 C32 1.389(4) 1_555 1_555 no
C32 C33 1.377(4) 1_555 1_555 no
C33 C34 1.373(4) 1_555 1_555 no
C34 C35 1.371(4) 1_555 1_555 no
C11 H11 0.960(2) 1_555 1_555 no
C12 H12 0.960(3) 1_555 1_555 no
C13 H13 0.960(2) 1_555 1_555 no
C14 H14 0.960(3) 1_555 1_555 no
C22 H22 0.960(2) 1_555 1_555 no
C23 H23 0.960(3) 1_555 1_555 no
C24 H24 0.960(3) 1_555 1_555 no
C32 H32 0.960(3) 1_555 1_555 no
C33 H33 0.960(3) 1_555 1_555 no
C34 H34 0.960(3) 1_555 1_555 no
C35 H35 0.960(3) 1_555 1_555 no
